data_4348300
loop_
_publ_author_name
'Juli\'a, Fabio'
'Garc\'ia-Legaz, Mar\'ia-Dulce'
'Bautista, Delia'
'Gonz\'alez-Herrero, Pablo'

_publ_section_title
;
 Influence of Ancillary Ligands and Isomerism on the Luminescence of
 Bis-cyclometalated Platinum(IV) Complexes.
;
_journal_issue 15
_journal_name_full 'Inorganic chemistry'
_journal_page_first 7647
_journal_page_last 7660
_journal_paper_doi 10.1021/acs.inorgchem.6b01100
_journal_volume 55
_journal_year 2016
_chemical_formula_sum 'C23 H19 Br N2 Pt'
_chemical_formula_weight 598.40
_space_group_crystal_system monoclinic
_space_group_IT_number 14
_space_group_name_Hall '-P 2ybc'
_space_group_name_H-M_alt 'P 1 21/c 1'
_atom_sites_solution_hydrogens geom
_audit_creation_method SHELXL-2014/7
_cell_angle_alpha 90
_cell_angle_beta 98.541(3)
_cell_angle_gamma 90
_cell_formula_units_Z 4
_cell_length_a 8.7809(8)
_cell_length_b 13.9674(12)
_cell_length_c 15.6904(15)
_cell_measurement_reflns_used 9491
_cell_measurement_temperature 100(2)
_cell_measurement_theta_max 30.54
_cell_measurement_theta_min 2.34
_cell_volume 1903.0(3)
_computing_cell_refinement 'SAINT V8.34A (Bruker AXS Inc., 2011)'
_computing_data_collection 'APEX2 2014.1-1 (Bruker AXS Inc.)'
_computing_data_reduction 'SAINT V8.34A (Bruker AXS Inc., 2011)'
_computing_molecular_graphics 'Bruker SHELXTL'
_computing_publication_material 'Bruker SHELXTL'
_computing_structure_refinement 'SHELXL-2014/7 (Sheldrick, 2014)'
_computing_structure_solution 'SHELXS-97 (Sheldrick, 2008)'
_diffrn_ambient_temperature 100(2)
_diffrn_detector_area_resol_mean 10.4167
_diffrn_measured_fraction_theta_full 1.000
_diffrn_measured_fraction_theta_max 0.999
_diffrn_measurement_device_type 'Bruker D8 QUEST'
_diffrn_measurement_method '\w-scans and phi scans'
_diffrn_radiation_type MoK\a
_diffrn_radiation_wavelength 0.71073
_diffrn_reflns_av_R_equivalents 0.0495
_diffrn_reflns_av_unetI/netI 0.0235
_diffrn_reflns_Laue_measured_fraction_full 1.000
_diffrn_reflns_Laue_measured_fraction_max 0.999
_diffrn_reflns_limit_h_max 12
_diffrn_reflns_limit_h_min -11
_diffrn_reflns_limit_k_max 19
_diffrn_reflns_limit_k_min -19
_diffrn_reflns_limit_l_max 22
_diffrn_reflns_limit_l_min -22
_diffrn_reflns_number 78749
_diffrn_reflns_point_group_measured_fraction_full 1.000
_diffrn_reflns_point_group_measured_fraction_max 0.999
_diffrn_reflns_theta_full 25.242
_diffrn_reflns_theta_max 30.584
_diffrn_reflns_theta_min 1.962
_diffrn_source 'high brilliance microfocus sealed tube '
_exptl_absorpt_coefficient_mu 9.483
_exptl_absorpt_correction_T_max 0.6478
_exptl_absorpt_correction_T_min 0.4485
_exptl_absorpt_correction_type multi-scan
_exptl_absorpt_process_details SADABS
_exptl_crystal_colour colourless
_exptl_crystal_density_diffrn 2.089
_exptl_crystal_description prism
_exptl_crystal_F_000 1136
_exptl_crystal_size_max 0.110
_exptl_crystal_size_mid 0.060
_exptl_crystal_size_min 0.040
_refine_diff_density_max 0.736
_refine_diff_density_min -1.311
_refine_diff_density_rms 0.140
_refine_ls_extinction_method none
_refine_ls_goodness_of_fit_ref 1.150
_refine_ls_hydrogen_treatment constr
_refine_ls_matrix_type full
_refine_ls_number_parameters 260
_refine_ls_number_reflns 5835
_refine_ls_number_restraints 2
_refine_ls_restrained_S_all 1.152
_refine_ls_R_factor_all 0.0294
_refine_ls_R_factor_gt 0.0223
_refine_ls_shift/su_max 0.003
_refine_ls_shift/su_mean 0.000
_refine_ls_structure_factor_coef Fsqd
_refine_ls_weighting_details 'w=1/[\s^2^(Fo^2^)+(0.0124P)^2^+3.0862P] where P=(Fo^2^+2Fc^2^)/3'
_refine_ls_weighting_scheme calc
_refine_ls_wR_factor_gt 0.0419
_refine_ls_wR_factor_ref 0.0432
_reflns_Friedel_coverage 0.000
_reflns_number_gt 5203
_reflns_number_total 5835
_reflns_threshold_expression 'I > 2\s(I)'
_cod_data_source_file ic6b01100_si_002.cif
_cod_data_source_block faf102_b_0m
_cod_depositor_comments
;
The following automatic conversions were performed:

data name '__diffrn_radiation_type' was replaced with
'_diffrn_radiation_type'.

Automatic conversion script
Id: cif_correct_tags 6909 2019-04-08 15:41:33Z antanas 
;
_cod_original_sg_symbol_H-M 'P 21/c'
_cod_database_code 4348300
_shelx_shelxl_version_number 2014/7
_shelx_space_group_comment
;
The symmetry employed for this shelxl refinement is uniquely defined
by the following loop, which should always be used as a source of
symmetry information in preference to the above space-group names.
They are only intended as comments.
;
_shelx_estimated_absorpt_t_min 0.422
_shelx_estimated_absorpt_t_max 0.703

loop_
_space_group_symop_operation_xyz
'x, y, z'
'-x, y+1/2, -z+1/2'
'-x, -y, -z'
'x, -y-1/2, z-1/2'

loop_
_atom_site_label
_atom_site_type_symbol
_atom_site_fract_x
_atom_site_fract_y
_atom_site_fract_z
_atom_site_U_iso_or_equiv
_atom_site_adp_type
_atom_site_occupancy
_atom_site_site_symmetry_order
_atom_site_calc_flag
_atom_site_refinement_flags_posn
_atom_site_refinement_flags_adp
_atom_site_refinement_flags_occupancy
_atom_site_disorder_assembly
_atom_site_disorder_group
Pt1 Pt 0.21467(2) 0.76043(2) 0.54048(2) 0.00975(3) Uani 1 1 d D . . . .
N1A N 0.2808(2) 0.63558(16) 0.47607(14) 0.0134(4) Uani 1 1 d . . . . .
N2A N 0.3383(3) 0.85335(15) 0.46794(14) 0.0132(4) Uani 1 1 d . . . . .
C1A C 0.1270(3) 0.65808(17) 0.61029(16) 0.0118(5) Uani 1 1 d . . . . .
C12A C 0.4182(3) 0.76675(17) 0.61948(16) 0.0109(4) Uani 1 1 d . . . . .
C2 C 0.0461(3) 0.6706(2) 0.67927(18) 0.0166(5) Uani 1 1 d . . . . .
H2 H 0.0279 0.7336 0.6982 0.020 Uiso 1 1 calc R U . . .
C3 C -0.0086(3) 0.5929(2) 0.72103(17) 0.0176(5) Uani 1 1 d . . . . .
H3 H -0.0658 0.6031 0.7670 0.021 Uiso 1 1 calc R U . . .
C4 C 0.0203(3) 0.5002(2) 0.69566(18) 0.0188(6) Uani 1 1 d . . . . .
H4 H -0.0156 0.4470 0.7248 0.023 Uiso 1 1 calc R U . . .
C5 C 0.1018(3) 0.48559(19) 0.62760(17) 0.0161(5) Uani 1 1 d . . . . .
H5 H 0.1219 0.4223 0.6101 0.019 Uiso 1 1 calc R U . . .
C6 C 0.1544(3) 0.56387(18) 0.58474(16) 0.0121(5) Uani 1 1 d . . . . .
C7 C 0.2388(3) 0.55208(18) 0.51094(16) 0.0123(5) Uani 1 1 d . . . . .
C8 C 0.2746(3) 0.46448(19) 0.47582(17) 0.0163(5) Uani 1 1 d . . . . .
H8 H 0.2443 0.4063 0.4998 0.020 Uiso 1 1 calc R U . . .
C9 C 0.3541(3) 0.4627(2) 0.40601(18) 0.0196(6) Uani 1 1 d . . . . .
H9 H 0.3798 0.4034 0.3821 0.023 Uiso 1 1 calc R U . . .
C10 C 0.3960(3) 0.5485(2) 0.37120(18) 0.0195(6) Uani 1 1 d . . . . .
H10 H 0.4505 0.5488 0.3232 0.023 Uiso 1 1 calc R U . . .
C11 C 0.3570(3) 0.6334(2) 0.40751(17) 0.0163(5) Uani 1 1 d . . . . .
H11 H 0.3847 0.6921 0.3834 0.020 Uiso 1 1 calc R U . . .
C13 C 0.4489(3) 0.73390(19) 0.70376(17) 0.0156(5) Uani 1 1 d . . . . .
H13 H 0.3702 0.7028 0.7289 0.019 Uiso 1 1 calc R U . . .
C14 C 0.5951(3) 0.74632(19) 0.75187(16) 0.0165(5) Uani 1 1 d . . . . .
H14 H 0.6143 0.7254 0.8101 0.020 Uiso 1 1 calc R U . . .
C15 C 0.7122(3) 0.78909(19) 0.71485(17) 0.0155(5) Uani 1 1 d . . . . .
H15 H 0.8118 0.7965 0.7473 0.019 Uiso 1 1 calc R U . . .
C16 C 0.6831(3) 0.82109(19) 0.63002(17) 0.0150(5) Uani 1 1 d . . . . .
H16 H 0.7636 0.8489 0.6041 0.018 Uiso 1 1 calc R U . . .
C17 C 0.5362(3) 0.81236(17) 0.58308(16) 0.0110(5) Uani 1 1 d . . . . .
C18 C 0.4918(3) 0.85767(17) 0.49842(16) 0.0119(5) Uani 1 1 d . . . . .
C19 C 0.5913(3) 0.90620(18) 0.45162(17) 0.0151(5) Uani 1 1 d . . . . .
H19 H 0.6986 0.9084 0.4722 0.018 Uiso 1 1 calc R U . . .
C20 C 0.5327(3) 0.95097(19) 0.37513(17) 0.0166(5) Uani 1 1 d . . . . .
H20 H 0.5997 0.9837 0.3427 0.020 Uiso 1 1 calc R U . . .
C21 C 0.3756(3) 0.94796(19) 0.34579(17) 0.0168(5) Uani 1 1 d . . . . .
H21 H 0.3336 0.9793 0.2938 0.020 Uiso 1 1 calc R U . . .
C22 C 0.2815(3) 0.89822(18) 0.39403(17) 0.0150(5) Uani 1 1 d . . . . .
H22 H 0.1739 0.8957 0.3744 0.018 Uiso 1 1 calc R U . . .
Br1A Br -0.04022(4) 0.77060(2) 0.43688(2) 0.01553(9) Uani 0.8949(13) 1 d D . P A 1
C23A C 0.1420(8) 0.8733(4) 0.6092(4) 0.0173(11) Uani 0.8949(13) 1 d D . P A 1
H23A H 0.1950 0.8710 0.6687 0.026 Uiso 0.8949(13) 1 calc R U P A 1
H23B H 0.0306 0.8686 0.6089 0.026 Uiso 0.8949(13) 1 calc R U P A 1
H23C H 0.1660 0.9338 0.5825 0.026 Uiso 0.8949(13) 1 calc R U P A 1
Br1B Br 0.1134(7) 0.9009(4) 0.6114(5) 0.0261(12) Uani 0.1051(13) 1 d D . P A 2
C23B C 0.019(3) 0.760(3) 0.4475(19) 0.024(8) Uiso 0.1051(13) 1 d D . P A 2
H23D H -0.0215 0.8255 0.4395 0.036 Uiso 0.1051(13) 1 calc R U P A 2
H23E H -0.0597 0.7187 0.4664 0.036 Uiso 0.1051(13) 1 calc R U P A 2
H23F H 0.0454 0.7363 0.3929 0.036 Uiso 0.1051(13) 1 calc R U P A 2

loop_
_atom_site_aniso_label
_atom_site_aniso_U_11
_atom_site_aniso_U_22
_atom_site_aniso_U_33
_atom_site_aniso_U_23
_atom_site_aniso_U_13
_atom_site_aniso_U_12
Pt1 0.00771(5) 0.00959(5) 0.01183(5) -0.00090(3) 0.00101(3) -0.00058(3)
N1A 0.0104(11) 0.0166(10) 0.0126(11) -0.0026(8) 0.0003(9) -0.0003(8)
N2A 0.0133(11) 0.0122(10) 0.0143(11) -0.0023(8) 0.0022(9) 0.0002(8)
C1A 0.0083(12) 0.0132(11) 0.0132(12) -0.0004(9) -0.0004(9) -0.0020(9)
C12A 0.0081(11) 0.0095(10) 0.0144(11) -0.0033(9) -0.0005(9) 0.0011(8)
C2 0.0126(13) 0.0200(13) 0.0174(13) -0.0020(10) 0.0029(10) -0.0021(10)
C3 0.0128(13) 0.0272(14) 0.0127(13) 0.0003(10) 0.0014(10) -0.0033(10)
C4 0.0141(13) 0.0234(14) 0.0175(13) 0.0073(11) -0.0018(11) -0.0059(10)
C5 0.0151(13) 0.0150(12) 0.0171(13) 0.0019(10) -0.0015(10) -0.0027(10)
C6 0.0085(12) 0.0154(12) 0.0115(12) -0.0008(9) -0.0008(9) -0.0014(9)
C7 0.0097(12) 0.0148(12) 0.0111(12) -0.0001(9) -0.0029(9) 0.0001(9)
C8 0.0148(13) 0.0149(12) 0.0176(13) -0.0023(10) -0.0028(11) -0.0002(10)
C9 0.0165(14) 0.0211(14) 0.0191(14) -0.0089(11) -0.0040(11) 0.0068(10)
C10 0.0171(14) 0.0266(14) 0.0152(13) -0.0044(11) 0.0034(11) 0.0028(11)
C11 0.0137(13) 0.0207(13) 0.0139(12) -0.0014(10) 0.0004(10) 0.0000(10)
C13 0.0154(13) 0.0172(12) 0.0146(12) -0.0010(10) 0.0030(10) -0.0024(10)
C14 0.0197(14) 0.0188(13) 0.0101(11) -0.0006(10) -0.0005(10) 0.0022(10)
C15 0.0108(12) 0.0181(12) 0.0165(13) -0.0023(10) -0.0015(10) 0.0010(9)
C16 0.0093(12) 0.0178(12) 0.0180(13) 0.0010(10) 0.0028(10) -0.0002(9)
C17 0.0111(12) 0.0105(11) 0.0110(11) -0.0014(9) 0.0006(9) 0.0012(8)
C18 0.0109(12) 0.0122(11) 0.0123(12) -0.0014(9) 0.0009(9) 0.0008(9)
C19 0.0127(13) 0.0171(12) 0.0159(13) -0.0015(10) 0.0032(10) -0.0013(9)
C20 0.0201(14) 0.0157(12) 0.0150(13) 0.0000(10) 0.0059(11) -0.0026(10)
C21 0.0244(15) 0.0147(12) 0.0111(12) 0.0014(10) 0.0015(11) 0.0004(10)
C22 0.0141(13) 0.0148(12) 0.0155(13) 0.0019(10) -0.0002(10) 0.0004(9)
Br1A 0.01035(18) 0.01582(15) 0.01884(16) 0.00023(11) -0.00301(13) -0.00115(11)
C23A 0.018(3) 0.016(3) 0.0188(19) -0.007(2) 0.0063(17) -0.0027(18)
Br1B 0.027(3) 0.019(3) 0.036(2) -0.011(2) 0.0155(18) -0.0064(18)

loop_
_atom_type_symbol
_atom_type_description
_atom_type_scat_dispersion_real
_atom_type_scat_dispersion_imag
_atom_type_scat_source
C C 0.0033 0.0016 'International Tables Vol C Tables 4.2.6.8 and 6.1.1.4'
H H 0.0000 0.0000 'International Tables Vol C Tables 4.2.6.8 and 6.1.1.4'
N N 0.0061 0.0033 'International Tables Vol C Tables 4.2.6.8 and 6.1.1.4'
Br Br -0.2901 2.4595 'International Tables Vol C Tables 4.2.6.8 and 6.1.1.4'
Pt Pt -1.7033 8.3905 'International Tables Vol C Tables 4.2.6.8 and 6.1.1.4'

loop_
_geom_angle_atom_site_label_1
_geom_angle_atom_site_label_2
_geom_angle_atom_site_label_3
_geom_angle
C12A Pt1 C1A 94.13(10)
C12A Pt1 C23A 87.7(2)
C1A Pt1 C23A 94.9(2)
C12A Pt1 C23B 173.1(10)
C1A Pt1 C23B 92.1(10)
C12A Pt1 N2A 80.01(9)
C1A Pt1 N2A 170.77(9)
C23A Pt1 N2A 92.0(2)
C23B Pt1 N2A 93.4(10)
C12A Pt1 N1A 92.75(9)
C1A Pt1 N1A 80.30(9)
C23A Pt1 N1A 175.2(2)
C23B Pt1 N1A 85.5(10)
N2A Pt1 N1A 92.80(8)
C12A Pt1 Br1B 91.94(17)
C1A Pt1 Br1B 97.20(17)
C23B Pt1 Br1B 90.1(10)
N2A Pt1 Br1B 90.15(16)
N1A Pt1 Br1B 174.83(16)
C12A Pt1 Br1A 174.15(7)
C1A Pt1 Br1A 90.90(7)
C23A Pt1 Br1A 88.87(19)
N2A Pt1 Br1A 95.37(6)
N1A Pt1 Br1A 91.05(6)
C11 N1A C7 119.8(2)
C11 N1A Pt1 126.66(18)
C7 N1A Pt1 113.56(17)
C22 N2A C18 120.1(2)
C22 N2A Pt1 126.26(18)
C18 N2A Pt1 113.32(17)
C2 C1A C6 117.9(2)
C2 C1A Pt1 127.74(19)
C6 C1A Pt1 114.31(18)
C13 C12A C17 119.1(2)
C13 C12A Pt1 126.80(19)
C17 C12A Pt1 114.10(18)
C3 C2 C1A 121.3(3)
C3 C2 H2 119.3
C1A C2 H2 119.3
C4 C3 C2 120.2(3)
C4 C3 H3 119.9
C2 C3 H3 119.9
C5 C4 C3 119.7(3)
C5 C4 H4 120.2
C3 C4 H4 120.2
C4 C5 C6 120.1(3)
C4 C5 H5 120.0
C6 C5 H5 120.0
C5 C6 C1A 120.8(2)
C5 C6 C7 122.1(2)
C1A C6 C7 117.1(2)
N1A C7 C8 120.1(2)
N1A C7 C6 114.7(2)
C8 C7 C6 125.2(2)
C9 C8 C7 119.8(3)
C9 C8 H8 120.1
C7 C8 H8 120.1
C8 C9 C10 119.4(3)
C8 C9 H9 120.3
C10 C9 H9 120.3
C11 C10 C9 118.8(3)
C11 C10 H10 120.6
C9 C10 H10 120.6
N1A C11 C10 122.1(3)
N1A C11 H11 118.9
C10 C11 H11 118.9
C12A C13 C14 120.4(2)
C12A C13 H13 119.8
C14 C13 H13 119.8
C15 C14 C13 120.3(2)
C15 C14 H14 119.9
C13 C14 H14 119.9
C14 C15 C16 119.7(2)
C14 C15 H15 120.1
C16 C15 H15 120.1
C15 C16 C17 120.1(2)
C15 C16 H16 119.9
C17 C16 H16 119.9
C16 C17 C12A 120.3(2)
C16 C17 C18 122.7(2)
C12A C17 C18 116.7(2)
N2A C18 C19 120.0(2)
N2A C18 C17 114.4(2)
C19 C18 C17 125.5(2)
C20 C19 C18 119.6(3)
C20 C19 H19 120.2
C18 C19 H19 120.2
C19 C20 C21 119.9(3)
C19 C20 H20 120.1
C21 C20 H20 120.1
C22 C21 C20 118.5(2)
C22 C21 H21 120.7
C20 C21 H21 120.7
N2A C22 C21 121.9(3)
N2A C22 H22 119.1
C21 C22 H22 119.1
Pt1 C23A H23A 109.5
Pt1 C23A H23B 109.5
H23A C23A H23B 109.5
Pt1 C23A H23C 109.5
H23A C23A H23C 109.5
H23B C23A H23C 109.5
Pt1 C23B H23D 109.5
Pt1 C23B H23E 109.5
H23D C23B H23E 109.5
Pt1 C23B H23F 109.5
H23D C23B H23F 109.5
H23E C23B H23F 109.5

loop_
_geom_bond_atom_site_label_1
_geom_bond_atom_site_label_2
_geom_bond_distance
Pt1 C12A 2.020(2)
Pt1 C1A 2.022(3)
Pt1 C23A 2.063(5)
Pt1 C23B 2.084(19)
Pt1 N2A 2.127(2)
Pt1 N1A 2.139(2)
Pt1 Br1B 2.484(4)
Pt1 Br1A 2.5674(4)
N1A C11 1.349(3)
N1A C7 1.362(3)
N2A C22 1.347(3)
N2A C18 1.363(3)
C1A C2 1.391(4)
C1A C6 1.407(3)
C12A C13 1.388(4)
C12A C17 1.407(4)
C2 C3 1.390(4)
C2 H2 0.9500
C3 C4 1.389(4)
C3 H3 0.9500
C4 C5 1.386(4)
C4 H4 0.9500
C5 C6 1.398(4)
C5 H5 0.9500
C6 C7 1.474(4)
C7 C8 1.397(4)
C8 C9 1.384(4)
C8 H8 0.9500
C9 C10 1.389(4)
C9 H9 0.9500
C10 C11 1.380(4)
C10 H10 0.9500
C11 H11 0.9500
C13 C14 1.400(4)
C13 H13 0.9500
C14 C15 1.389(4)
C14 H14 0.9500
C15 C16 1.391(4)
C15 H15 0.9500
C16 C17 1.392(4)
C16 H16 0.9500
C17 C18 1.471(3)
C18 C19 1.398(4)
C19 C20 1.383(4)
C19 H19 0.9500
C20 C21 1.388(4)
C20 H20 0.9500
C21 C22 1.387(4)
C21 H21 0.9500
C22 H22 0.9500
C23A H23A 0.9800
C23A H23B 0.9800
C23A H23C 0.9800
C23B H23D 0.9800
C23B H23E 0.9800
C23B H23F 0.9800
